data_7213346
loop_
_publ_author_name
'Lindeman, Sergey V.'
'Bosch, Eric'
'Kochi, Jay K.'

_publ_section_title
;
 Electrophilic aromatic nitrosation. Isolation and X-ray crystallography
 of the metastable NO+ complex with nitrosoarene
;
_journal_issue 9
_journal_name_full 'Journal of the Chemical Society, Perkin Transactions 2'
_journal_page_first 1919
_journal_paper_doi 10.1039/b002686g
_journal_year 2000
_chemical_compound_source 'chemical synthesis'
_chemical_formula_moiety
;
(N O)^+^, (F6 P)^-^, (C7 H7 N O2), (C7 H8) 
;
_chemical_formula_sum 'C14 H15 F6 N2 O3 P'
_chemical_formula_weight 404.25
_chemical_name_systematic
; 
 Nitrozonium hexafluorophosphate/p-nitrosoanisol/toluene
 molecular complex 1:1:1 
;
_space_group_IT_number 2
_symmetry_cell_setting triclinic
_symmetry_space_group_name_Hall '-P 1'
_symmetry_space_group_name_H-M 'P -1'
_atom_sites_solution_hydrogens geom
_atom_sites_solution_primary direct
_atom_sites_solution_secondary difmap
_audit_creation_method SHELXL
_cell_angle_alpha 89.381(2)
_cell_angle_beta 72.055(2)
_cell_angle_gamma 79.252(2)
_cell_formula_units_Z 2
_cell_length_a 7.5078(6)
_cell_length_b 10.7748(9)
_cell_length_c 11.3584(9)
_cell_measurement_reflns_used 2009
_cell_measurement_temperature 123(2)
_cell_measurement_theta_max 32.0
_cell_measurement_theta_min 1.9
_cell_volume 857.73(12)
_computing_cell_refinement 'SAINT V4.050 (Siemens, 1989-95)'
_computing_data_collection 'SMART V4.050 (Siemens, 1989-95)'
_computing_data_reduction 'SAINT & SADABS (Sheldrick, 1996)'
_computing_molecular_graphics 'XP V5.06 (Siemens, 1996)'
_computing_publication_material 'SHELXL-93 & XCIF V5.05 (Siemens, 1996)'
_computing_structure_refinement 'SHELXL-93 (Sheldrick, 1993)'
_computing_structure_solution 'SHELXS-86 (Sheldrick, 1990)'
_diffrn_ambient_temperature 123(2)
_diffrn_measurement_device 'Siemens SMART'
_diffrn_measurement_method
;
\w-scan, frame range 0.3 deg, hemisphere
;
_diffrn_radiation_monochromator graphite
_diffrn_radiation_source 'normal-focus sealed tube'
_diffrn_radiation_type MoK\a
_diffrn_radiation_wavelength 0.71073
_diffrn_reflns_av_R_equivalents 0.0350
_diffrn_reflns_av_sigmaI/netI 0.0596
_diffrn_reflns_limit_h_max 10
_diffrn_reflns_limit_h_min -9
_diffrn_reflns_limit_k_max 15
_diffrn_reflns_limit_k_min -15
_diffrn_reflns_limit_l_max 16
_diffrn_reflns_limit_l_min 0
_diffrn_reflns_number 7704
_diffrn_reflns_theta_max 28.00
_diffrn_reflns_theta_min 1.89
_diffrn_standards_decay_% 3.8
_diffrn_standards_number 95
_exptl_absorpt_coefficient_mu 0.239
_exptl_absorpt_correction_T_max 0.928
_exptl_absorpt_correction_T_min 0.879
_exptl_absorpt_correction_type 'Semi-empirical (SADABS procedure)'
_exptl_crystal_colour brown
_exptl_crystal_density_diffrn 1.565
_exptl_crystal_density_method none
_exptl_crystal_description plate
_exptl_crystal_F_000 412
_exptl_crystal_size_max 0.15
_exptl_crystal_size_mid 0.1
_exptl_crystal_size_min 0.03
_refine_diff_density_max 0.473
_refine_diff_density_min -0.344
_refine_diff_density_rms 0.081
_refine_ls_extinction_method none
_refine_ls_goodness_of_fit_all 1.110
_refine_ls_goodness_of_fit_obs 1.205
_refine_ls_hydrogen_treatment
;
riding and rotating (for Me-hydrogens) model with Uiso=1.2Uiso/eq of
an adjacent atom (1.5Uiso/eq for Me-hydrogens)
;
_refine_ls_matrix_type full
_refine_ls_number_parameters 237
_refine_ls_number_reflns 3745
_refine_ls_number_restraints 0
_refine_ls_restrained_S_all 1.183
_refine_ls_restrained_S_obs 1.205
_refine_ls_R_factor_all 0.1354
_refine_ls_R_factor_obs 0.0772
_refine_ls_shift/esd_max 0.000
_refine_ls_shift/esd_mean 0.000
_refine_ls_structure_factor_coef Fsqd
_refine_ls_weighting_details 'w=1/[\s^2^(Fo^2^)+(0.0403P)^2^+2.0700P] where P=(Fo^2^+2Fc^2^)/3'
_refine_ls_weighting_scheme calc
_refine_ls_wR_factor_all 0.1728
_refine_ls_wR_factor_obs 0.1390
_reflns_number_observed 2613
_reflns_number_total 4084
_reflns_observed_criterion >2sigma(I)
_cod_data_source_file b002686gsup1.cif
_cod_data_source_block eriklsx
_cod_depositor_comments
;
The following automatic conversions were performed:

'_refine_ls_weighting_scheme' value 'calc
w=1/[\s^2^(Fo^2^)+(0.0403P)^2^+2.0700P] where P=(Fo^2^+2Fc^2^)/3' was
changed to 'calc'. New tag '_refine_ls_weighting_details' was
created. The value of the new tag was set to
'w=1/[\s^2^(Fo^2^)+(0.0403P)^2^+2.0700P] where P=(Fo^2^+2Fc^2^)/3'.

Automatic conversion script
Id: cif_fix_values 3143 2015-03-26 13:38:13Z robertas 
;
_cod_original_sg_symbol_H-M P-1
_cod_database_code 7213346

loop_
_symmetry_equiv_pos_as_xyz
'x, y, z'
'-x, -y, -z'

loop_
_atom_site_aniso_label
_atom_site_aniso_U_11
_atom_site_aniso_U_22
_atom_site_aniso_U_33
_atom_site_aniso_U_23
_atom_site_aniso_U_13
_atom_site_aniso_U_12
P1 0.0187(5) 0.0186(5) 0.0311(5) -0.0027(4) -0.0081(4) -0.0036(4)
F1 0.0391(14) 0.048(2) 0.0437(14) -0.0190(12) -0.0158(12) -0.0095(12)
F2 0.053(2) 0.0373(14) 0.0410(14) -0.0148(12) -0.0150(12) -0.0040(12)
F3 0.042(2) 0.050(2) 0.058(2) -0.0028(14) -0.0031(13) -0.0255(13)
F4 0.064(2) 0.0305(14) 0.085(2) -0.0069(14) -0.049(2) 0.0123(13)
F5 0.047(2) 0.036(2) 0.087(2) -0.0069(15) -0.041(2) 0.0116(13)
F6 0.053(2) 0.054(2) 0.060(2) -0.0052(14) 0.0105(14) -0.0355(15)
C1 0.025(2) 0.028(2) 0.032(2) 0.006(2) -0.020(2) -0.007(2)
C2 0.018(2) 0.031(2) 0.025(2) 0.001(2) -0.0076(15) -0.008(2)
C3 0.030(2) 0.023(2) 0.034(2) -0.001(2) -0.015(2) -0.005(2)
C4 0.030(2) 0.026(2) 0.039(2) 0.005(2) -0.021(2) -0.010(2)
C5 0.019(2) 0.045(3) 0.028(2) 0.008(2) -0.007(2) -0.010(2)
C6 0.021(2) 0.033(2) 0.028(2) -0.005(2) -0.009(2) -0.001(2)
C7 0.037(2) 0.029(2) 0.042(2) 0.004(2) -0.017(2) -0.009(2)
C11 0.018(2) 0.025(2) 0.020(2) 0.0012(14) -0.0107(14) -0.0048(14)
C12 0.025(2) 0.022(2) 0.026(2) 0.000(2) -0.008(2) -0.010(2)
C13 0.024(2) 0.016(2) 0.030(2) -0.0042(15) -0.012(2) -0.0031(14)
C14 0.020(2) 0.025(2) 0.021(2) 0.0022(15) -0.0090(14) -0.0071(15)
C15 0.027(2) 0.018(2) 0.027(2) 0.0072(15) -0.015(2) -0.0065(15)
C16 0.024(2) 0.018(2) 0.027(2) -0.0029(15) -0.011(2) -0.0028(15)
C17 0.032(2) 0.036(2) 0.027(2) 0.012(2) -0.008(2) -0.013(2)
N1 0.021(2) 0.034(2) 0.022(2) 0.0032(14) -0.0116(13) -0.0092(14)
N2 0.033(2) 0.048(2) 0.034(2) -0.007(2) -0.011(2) -0.003(2)
O1 0.0311(15) 0.048(2) 0.0262(14) 0.0153(13) -0.0114(12) -0.0179(14)
O2 0.028(2) 0.068(2) 0.025(2) -0.0085(15) -0.0050(13) -0.007(2)
O3 0.0261(14) 0.0311(15) 0.0227(13) 0.0007(11) -0.0068(11) -0.0054(12)

loop_
_atom_site_label
_atom_site_type_symbol
_atom_site_fract_x
_atom_site_fract_y
_atom_site_fract_z
_atom_site_U_iso_or_equiv
_atom_site_thermal_displace_type
_atom_site_occupancy
_atom_site_calc_flag
_atom_site_refinement_flags
P1 P 0.48582(14) 0.16897(9) 0.77587(10) 0.0227(2) Uani 1 d .
F1 F 0.4759(3) 0.2486(2) 0.8966(2) 0.0427(7) Uani 1 d .
F2 F 0.4968(4) 0.0899(2) 0.6549(2) 0.0441(7) Uani 1 d .
F3 F 0.3208(4) 0.0994(3) 0.8558(3) 0.0503(7) Uani 1 d .
F4 F 0.3283(4) 0.2771(2) 0.7522(3) 0.0567(8) Uani 1 d .
F5 F 0.6398(4) 0.0592(2) 0.8025(3) 0.0548(8) Uani 1 d .
F6 F 0.6511(4) 0.2377(3) 0.6978(3) 0.0584(8) Uani 1 d .
C1 C 0.0939(5) 0.8026(4) 0.7085(4) 0.0253(8) Uani 1 d .
C2 C 0.1995(5) 0.6923(4) 0.6403(3) 0.0243(8) Uani 1 d .
H2 H 0.2847(5) 0.6976(4) 0.5597(3) 0.029 Uiso 1 calc R
C3 C 0.1822(5) 0.5746(4) 0.6882(4) 0.0280(9) Uani 1 d .
H3 H 0.2572(5) 0.5003(4) 0.6408(4) 0.034 Uiso 1 calc R
C4 C 0.0563(5) 0.5649(4) 0.8044(4) 0.0286(9) Uani 1 d .
H4 H 0.0441(5) 0.4842(4) 0.8370(4) 0.034 Uiso 1 calc R
C5 C -0.0513(5) 0.6733(4) 0.8726(4) 0.0302(9) Uani 1 d .
H5 H -0.1385(5) 0.6671(4) 0.9523(4) 0.036 Uiso 1 calc R
C6 C -0.0335(5) 0.7919(4) 0.8259(4) 0.0277(8) Uani 1 d .
H6 H -0.1083(5) 0.8659(4) 0.8739(4) 0.033 Uiso 1 calc R
C7 C 0.1159(6) 0.9312(4) 0.6579(4) 0.0347(10) Uani 1 d .
H7A H -0.0088(9) 0.9789(11) 0.6580(25) 0.052 Uiso 1 calc R
H7B H 0.2036(32) 0.9207(4) 0.5729(10) 0.052 Uiso 1 calc R
H7C H 0.1672(39) 0.9772(11) 0.7099(16) 0.052 Uiso 1 calc R
C11 C -0.7336(5) 0.3361(3) 1.3904(3) 0.0200(7) Uani 1 d .
C12 C -0.6350(5) 0.2199(3) 1.3271(3) 0.0235(8) Uani 1 d .
H12A H -0.6600(5) 0.1426(3) 1.3634(3) 0.028 Uiso 1 calc R
C13 C -0.5034(5) 0.2190(3) 1.2133(3) 0.0223(8) Uani 1 d .
H13A H -0.4367(5) 0.1413(3) 1.1689(3) 0.027 Uiso 1 calc R
C14 C -0.4673(5) 0.3370(3) 1.1618(3) 0.0210(7) Uani 1 d .
C15 C -0.5675(5) 0.4534(3) 1.2257(3) 0.0223(8) Uani 1 d .
H15A H -0.5436(5) 0.5310(3) 1.1898(3) 0.027 Uiso 1 calc R
C16 C -0.6977(5) 0.4528(3) 1.3383(3) 0.0223(8) Uani 1 d .
H16A H -0.7653(5) 0.5303(3) 1.3826(3) 0.027 Uiso 1 calc R
C17 C -0.9040(6) 0.2323(4) 1.5641(4) 0.0311(9) Uani 1 d .
H17A H -1.0000(29) 0.2551(4) 1.6453(11) 0.047 Uiso 1 calc R
H17B H -0.7872(10) 0.1828(13) 1.5750(23) 0.047 Uiso 1 calc R
H17C H -0.9531(37) 0.1819(13) 1.5143(13) 0.047 Uiso 1 calc R
N1 N -0.3328(4) 0.3299(3) 1.0496(3) 0.0239(7) Uani 1 d .
N2 N -0.1736(5) 0.1744(4) 0.9637(3) 0.0385(9) Uani 1 d .
O1 O -0.2851(4) 0.4174(3) 0.9879(2) 0.0332(7) Uani 1 d .
O2 O -0.0867(4) 0.2134(3) 0.8778(3) 0.0413(8) Uani 1 d .
O3 O -0.8622(4) 0.3467(2) 1.5012(2) 0.0269(6) Uani 1 d .

loop_
_atom_type_symbol
_atom_type_description
_atom_type_scat_dispersion_real
_atom_type_scat_dispersion_imag
_atom_type_scat_source
C C 0.0033 0.0016 'International Tables Vol C Tables 4.2.6.8 and 6.1.1.4'
H H 0.0000 0.0000 'International Tables Vol C Tables 4.2.6.8 and 6.1.1.4'
N N 0.0061 0.0033 'International Tables Vol C Tables 4.2.6.8 and 6.1.1.4'
O O 0.0106 0.0060 'International Tables Vol C Tables 4.2.6.8 and 6.1.1.4'
F F 0.0171 0.0103 'International Tables Vol C Tables 4.2.6.8 and 6.1.1.4'
P P 0.1023 0.0942 'International Tables Vol C Tables 4.2.6.8 and 6.1.1.4'

loop_
_geom_angle_atom_site_label_1
_geom_angle_atom_site_label_2
_geom_angle_atom_site_label_3
_geom_angle
F4 P1 F5 178.5(2)
F4 P1 F6 91.2(2)
F5 P1 F6 90.2(2)
F4 P1 F2 90.82(15)
F5 P1 F2 89.58(15)
F6 P1 F2 91.1(2)
F4 P1 F3 89.3(2)
F5 P1 F3 89.2(2)
F6 P1 F3 179.2(2)
F2 P1 F3 89.45(15)
F4 P1 F1 89.20(15)
F5 P1 F1 90.41(15)
F6 P1 F1 88.59(15)
F2 P1 F1 179.6(2)
F3 P1 F1 90.90(15)
C2 C1 C6 118.3(4)
C2 C1 C7 121.1(4)
C6 C1 C7 120.6(4)
C3 C2 C1 121.0(4)
C4 C3 C2 120.4(4)
C5 C4 C3 119.4(4)
C4 C5 C6 120.7(4)
C5 C6 C1 120.3(4)
O3 C11 C12 124.0(3)
O3 C11 C16 114.8(3)
C12 C11 C16 121.2(3)
C13 C12 C11 119.6(3)
C12 C13 C14 118.8(3)
N1 C14 C15 122.6(3)
N1 C14 C13 116.1(3)
C15 C14 C13 121.3(3)
C16 C15 C14 119.2(3)
C15 C16 C11 119.9(3)
O1 N1 C14 127.0(3)
O1 N1 N2 108.2(3)
C14 N1 N2 124.8(3)
O2 N2 N1 100.0(3)
C11 O3 C17 118.9(3)

loop_
_geom_bond_atom_site_label_1
_geom_bond_atom_site_label_2
_geom_bond_distance
P1 F4 1.582(3)
P1 F5 1.589(3)
P1 F6 1.589(3)
P1 F2 1.598(3)
P1 F3 1.600(3)
P1 F1 1.600(2)
C1 C2 1.389(5)
C1 C6 1.400(5)
C1 C7 1.512(5)
C2 C3 1.387(5)
C3 C4 1.383(6)
C4 C5 1.378(6)
C5 C6 1.391(6)
C11 O3 1.320(4)
C11 C12 1.407(5)
C11 C16 1.420(5)
C12 C13 1.362(5)
C13 C14 1.431(5)
C14 N1 1.353(5)
C14 C15 1.413(5)
C15 C16 1.351(5)
C17 O3 1.454(5)
N1 O1 1.211(4)
N1 N2 1.938(5)
N2 O2 1.120(4)
